data_4308837
loop_
_publ_author_name
'Hayley A. Burkill'
'Neil Robertson'
'Ram\'on Vilar'
'Andrew J. P. White'
'David J. Williams'

_publ_section_title
;
Synthesis, Structural Characterization, and Magnetic Studies of Polynuclear
Iron Complexes with a New Disubstituted Pyridine Ligand
;
_journal_name_full 'Inorganic Chemistry'
_journal_page_first 3337
_journal_page_last 3346
_journal_paper_doi 10.1021/ic048620e
_journal_volume 44
_journal_year 2005
_chemical_formula_sum 'C40 H66 Cl4 Fe6 N10 O17'
_chemical_formula_weight 1435.93
_chemical_name_systematic
; 
 ? 
;
_space_group_IT_number 15
_symmetry_cell_setting monoclinic
_symmetry_space_group_name_Hall '-C 2yc'
_symmetry_space_group_name_H-M 'C 1 2/c 1'
_atom_sites_solution_hydrogens geom
_atom_sites_solution_primary direct
_atom_sites_solution_secondary difmap
_audit_creation_method SHELXL
_cell_angle_alpha 90.00
_cell_angle_beta 98.36(2)
_cell_angle_gamma 90.00
_cell_formula_units_Z 4
_cell_length_a 29.052(8)
_cell_length_b 21.790(6)
_cell_length_c 10.205(2)
_cell_measurement_reflns_used 26
_cell_measurement_temperature 173(2)
_cell_measurement_theta_max 25.00
_cell_measurement_theta_min 4.06
_cell_volume 6392(3)
_computing_cell_refinement 'Siemens XSCANS'
_computing_data_collection 'Siemens XSCANS'
_computing_data_reduction 'Siemens SHELXTL'
_computing_molecular_graphics 'Siemens SHELXTL'
_computing_publication_material 'Siemens SHELXTL'
_computing_structure_refinement 'SHELXL-93 (Sheldrick, 1993)'
_computing_structure_solution 'SHELXS-86 (Sheldrick, 1990)'
_diffrn_ambient_temperature 173(2)
_diffrn_measurement_device 'Siemens P4'
_diffrn_measurement_method '\w scans'
_diffrn_radiation_monochromator graphite
_diffrn_radiation_source 'fine-focus sealed tube'
_diffrn_radiation_type CuK\a
_diffrn_radiation_wavelength 1.54178
_diffrn_reflns_av_R_equivalents 0.0812
_diffrn_reflns_av_sigmaI/netI 0.1643
_diffrn_reflns_limit_h_max 32
_diffrn_reflns_limit_h_min -27
_diffrn_reflns_limit_k_max 24
_diffrn_reflns_limit_k_min -17
_diffrn_reflns_limit_l_max 11
_diffrn_reflns_limit_l_min -7
_diffrn_reflns_number 4424
_diffrn_reflns_theta_max 59.98
_diffrn_reflns_theta_min 2.54
_diffrn_standards_interval_count 97
_diffrn_standards_number 3
_exptl_absorpt_coefficient_mu 12.736
_exptl_absorpt_correction_T_max 0.7437
_exptl_absorpt_correction_T_min 0.2660
_exptl_absorpt_correction_type 'Lamina [1 0 0]'
_exptl_crystal_colour Orange
_exptl_crystal_density_diffrn 1.492
_exptl_crystal_description 'platy needles'
_exptl_crystal_F_000 2944
_exptl_crystal_size_max 0.43
_exptl_crystal_size_mid 0.17
_exptl_crystal_size_min 0.02
_refine_diff_density_max 0.491
_refine_diff_density_min -0.470
_refine_diff_density_rms 0.097
_refine_ls_extinction_coef 0.00008(2)
_refine_ls_extinction_expression Fc^*^=kFc[1+0.001xFc^2^\l^3^/sin(2\q)]^-1/4^
_refine_ls_extinction_method SHELXL
_refine_ls_goodness_of_fit_all 1.000
_refine_ls_goodness_of_fit_obs 1.227
_refine_ls_matrix_type full
_refine_ls_number_parameters 362
_refine_ls_number_reflns 3515
_refine_ls_number_restraints 67
_refine_ls_restrained_S_all 1.194
_refine_ls_restrained_S_obs 1.205
_refine_ls_R_factor_all 0.2135
_refine_ls_R_factor_obs 0.0871
_refine_ls_shift/esd_max 0.000
_refine_ls_shift/esd_mean 0.000
_refine_ls_structure_factor_coef Fsqd
_refine_ls_weighting_details 'w=1/[\s^2^(Fo^2^)+(0.0985P)^2^+0.0000P] where P=(Fo^2^+2Fc^2^)/3'
_refine_ls_weighting_scheme calc
_refine_ls_wR_factor_all 0.2978
_refine_ls_wR_factor_obs 0.1886
_reflns_number_observed 1787
_reflns_number_total 4327
_reflns_observed_criterion >2sigma(I)
_cod_data_source_file ic048620esi20041004_064432_3.cif
_cod_data_source_block Compound_2
_cod_depositor_comments
;
The following automatic conversions were performed:
'_symmetry_cell_setting' value 'Monoclinic' changed to 'monoclinic'
according to '/home/saulius/struct/CIF-dictionaries/cif_core.dic'
dictionary named 'cif_core.dic' version 2.4.1 from 2010-06-29.

Automatic conversion script
Id: cif_fix_enum 1527 2010-12-29 10:47:43Z saulius 

The following automatic conversions were performed:

'_refine_ls_weighting_scheme' value 'calc
w=1/[\s^2^(Fo^2^)+(0.0985P)^2^+0.0000P] where P=(Fo^2^+2Fc^2^)/3' was
changed to 'calc'. New tag '_refine_ls_weighting_details' was
created. The value of the new tag was set to
'w=1/[\s^2^(Fo^2^)+(0.0985P)^2^+0.0000P] where P=(Fo^2^+2Fc^2^)/3'.

Automatic conversion script
Id: cif_fix_values 3143 2015-03-26 13:38:13Z robertas 
;
_cod_original_cell_volume 6391.3(27)
_cod_original_formula_sum 'C40 H66 N10 O17 Cl4 Fe6'
_cod_database_code 4308837

loop_
_symmetry_equiv_pos_as_xyz
'x, y, z'
'-x, y, -z+1/2'
'x+1/2, y+1/2, z'
'-x+1/2, y+1/2, -z+1/2'
'-x, -y, -z'
'x, -y, z-1/2'
'-x+1/2, -y+1/2, -z'
'x+1/2, -y+1/2, z-1/2'

loop_
_atom_site_aniso_label
_atom_site_aniso_U_11
_atom_site_aniso_U_22
_atom_site_aniso_U_33
_atom_site_aniso_U_23
_atom_site_aniso_U_13
_atom_site_aniso_U_12
Fe1 0.0534(15) 0.059(2) 0.0360(12) -0.0009(11) 0.0083(11) 0.0003(15)
Fe2 0.0494(15) 0.056(2) 0.0346(11) -0.0006(11) 0.0066(10) -0.0009(14)
Fe3 0.056(2) 0.069(2) 0.0340(11) -0.0015(11) 0.0080(11) 0.000(2)
Cl1 0.059(3) 0.066(2) 0.048(2) -0.005(2) 0.014(2) 0.001(2)
Cl3 0.067(3) 0.097(3) 0.050(2) 0.001(2) 0.021(2) 0.004(3)
O 0.051(6) 0.053(6) 0.028(4) 0.005(4) 0.012(4) -0.003(6)
N1 0.053(8) 0.049(7) 0.038(6) -0.007(6) 0.012(6) -0.001(7)
C2 0.043(9) 0.066(10) 0.040(8) 0.002(7) 0.008(7) -0.005(9)
C3 0.035(9) 0.067(11) 0.055(9) -0.003(8) 0.005(8) -0.010(9)
C4 0.073(13) 0.073(12) 0.050(9) -0.011(8) 0.012(9) -0.043(11)
C5 0.058(11) 0.075(12) 0.055(9) 0.001(9) 0.009(8) -0.026(10)
C6 0.049(10) 0.075(11) 0.043(8) -0.003(8) 0.010(7) 0.010(10)
C7 0.056(10) 0.048(10) 0.046(8) 0.010(7) 0.012(7) 0.010(9)
O7 0.080(9) 0.065(7) 0.045(6) 0.001(5) 0.013(6) -0.017(7)
N8 0.043(7) 0.060(8) 0.035(6) 0.001(6) 0.010(5) 0.001(7)
C9 0.056(11) 0.080(13) 0.046(9) -0.006(9) 0.007(8) 0.001(11)
O9 0.066(8) 0.064(7) 0.052(6) 0.007(5) 0.002(6) 0.003(6)
N10 0.053(8) 0.057(9) 0.051(7) 0.005(6) 0.004(6) 0.009(7)
C11 0.043(10) 0.081(12) 0.043(8) 0.004(8) -0.002(7) 0.014(9)
C12 0.076(15) 0.113(17) 0.080(13) 0.017(12) 0.016(11) -0.015(14)
C13 0.080(16) 0.127(19) 0.079(14) -0.015(13) -0.007(12) -0.029(15)
C14 0.067(18) 0.201(32) 0.213(33) -0.029(25) 0.012(19) 0.058(21)
C15 0.049(10) 0.081(12) 0.040(8) 0.002(8) 0.008(7) 0.007(10)
O15 0.089(9) 0.078(8) 0.042(6) 0.011(5) -0.010(6) -0.010(7)
N16 0.054(9) 0.043(7) 0.045(7) -0.009(6) 0.004(6) -0.008(7)
C17 0.042(10) 0.084(12) 0.038(8) -0.009(8) 0.016(7) 0.001(10)
O17 0.073(8) 0.059(7) 0.043(5) 0.003(5) 0.015(5) 0.002(6)
N18 0.066(10) 0.057(8) 0.045(7) 0.014(6) 0.007(7) 0.011(7)
C19 0.080(14) 0.068(11) 0.048(9) 0.019(8) 0.006(9) -0.008(11)
C20 0.100(27) 0.062(18) 0.079(19) 0.021(14) 0.029(18) 0.045(19)
C21 0.117(20) 0.125(19) 0.140(20) -0.026(16) 0.035(16) 0.010(16)
C22 0.088(25) 0.183(32) 0.237(37) 0.019(29) 0.025(26) 0.026(26)
O23 0.044(7) 0.071(7) 0.046(5) -0.010(5) -0.003(5) -0.010(6)
C23 0.096(16) 0.095(14) 0.065(11) -0.009(10) 0.040(11) 0.008(14)
O24 0.069(7) 0.086(8) 0.021(4) 0.003(5) 0.012(5) 0.008(7)
C24 0.041(10) 0.102(14) 0.051(9) 0.001(9) 0.012(8) -0.003(10)
O25 0.051(7) 0.071(7) 0.040(5) 0.005(5) 0.013(5) 0.014(6)
C25 0.036(9) 0.084(13) 0.085(12) 0.009(10) 0.017(9) 0.019(10)

loop_
_atom_site_label
_atom_site_type_symbol
_atom_site_fract_x
_atom_site_fract_y
_atom_site_fract_z
_atom_site_U_iso_or_equiv
_atom_site_thermal_displace_type
_atom_site_occupancy
_atom_site_calc_flag
_atom_site_refinement_flags
_atom_site_disorder_group
Fe1 Fe 0.20826(9) 0.13778(11) 0.3403(2) 0.0492(7) Uani 1 d . .
Fe2 Fe 0.27678(9) 0.20658(12) 0.6047(2) 0.0467(7) Uani 1 d . .
Fe3 Fe 0.16854(9) 0.21077(12) 0.5678(2) 0.0526(7) Uani 1 d . .
Cl1 Cl 0.27249(14) 0.1352(2) 0.2354(3) 0.0568(10) Uani 1 d . .
Cl3 Cl 0.1094(2) 0.2140(2) 0.6865(4) 0.0697(12) Uani 1 d . .
O O 0.2247(3) 0.2050(4) 0.4518(8) 0.043(2) Uani 1 d . .
N1 N 0.1718(5) 0.0627(5) 0.2513(10) 0.046(3) Uani 1 d . .
C2 C 0.1757(5) 0.0079(7) 0.3119(13) 0.049(4) Uani 1 d . .
C3 C 0.1496(5) -0.0409(8) 0.2611(14) 0.053(4) Uani 1 d . .
H3A H 0.1537(5) -0.0798(8) 0.3034(14) 0.063 Uiso 1 calc R .
C4 C 0.1175(7) -0.0343(8) 0.1500(15) 0.065(5) Uani 1 d . .
H4A H 0.0981(7) -0.0674(8) 0.1162(15) 0.078 Uiso 1 calc R .
C5 C 0.1145(6) 0.0227(8) 0.0884(16) 0.063(5) Uani 1 d . .
H5A H 0.0938(6) 0.0284(8) 0.0083(16) 0.075 Uiso 1 calc R .
C6 C 0.1413(6) 0.0709(8) 0.1426(14) 0.055(4) Uani 1 d . .
C7 C 0.2125(6) 0.0066(7) 0.4351(14) 0.049(4) Uani 1 d . .
O7 O 0.2203(4) -0.0443(5) 0.4897(10) 0.063(3) Uani 1 d . .
N8 N 0.2304(4) 0.0614(6) 0.4706(10) 0.046(3) Uani 1 d . .
C9 C 0.2623(6) 0.0650(9) 0.5802(15) 0.061(5) Uani 1 d . .
O9 O 0.2849(4) 0.1164(5) 0.6125(10) 0.061(3) Uani 1 d . .
N10 N 0.2752(4) 0.0182(6) 0.6621(12) 0.054(3) Uani 1 d D .
C11 C 0.3119(5) 0.0200(8) 0.7755(14) 0.056(4) Uani 1 d D .
H11A H 0.3046(5) -0.0096(8) 0.8430(14) 0.068 Uiso 1 calc R .
H11B H 0.3131(5) 0.0615(8) 0.8154(14) 0.068 Uiso 1 calc R .
C12 C 0.3588(5) 0.0049(10) 0.7376(17) 0.089(6) Uani 1 d D .
H12A H 0.3664(5) 0.0354(10) 0.6723(17) 0.107 Uiso 1 calc R .
H12B H 0.3571(5) -0.0359(10) 0.6942(17) 0.107 Uiso 1 calc R .
C13 C 0.3975(6) 0.0040(11) 0.8535(18) 0.097(7) Uani 1 d D .
H13A H 0.3912(6) -0.0283(11) 0.9169(18) 0.117 Uiso 1 calc R .
H13B H 0.3986(6) 0.0440(11) 0.8999(18) 0.117 Uiso 1 calc R .
C14 C 0.4441(7) -0.0083(14) 0.8085(29) 0.161(13) Uani 1 d D .
H14A H 0.4686(7) -0.0086(14) 0.8855(29) 0.242 Uiso 1 calc R .
H14B H 0.4507(7) 0.0240(14) 0.7469(29) 0.242 Uiso 1 calc R .
H14C H 0.4433(7) -0.0482(14) 0.7639(29) 0.242 Uiso 1 calc R .
C15 C 0.1396(6) 0.1362(8) 0.0898(14) 0.056(4) Uani 1 d . .
O15 O 0.1140(4) 0.1460(5) -0.0174(9) 0.071(3) Uani 1 d . .
N16 N 0.1655(5) 0.1758(5) 0.1716(11) 0.048(3) Uani 1 d . .
C17 C 0.1634(6) 0.2359(8) 0.1431(14) 0.054(4) Uani 1 d . .
O17 O 0.1846(4) 0.2761(5) 0.2247(9) 0.057(3) Uani 1 d . .
N18 N 0.1405(5) 0.2566(5) 0.0281(11) 0.056(4) Uani 1 d D .
C19 C 0.1335(6) 0.3216(7) -0.0029(15) 0.066(5) Uani 1 d D .
H19A H 0.1500(6) 0.3326(7) -0.0780(15) 0.079 Uiso 0.70 calc PR 1
H19B H 0.1467(6) 0.3466(7) 0.0746(15) 0.079 Uiso 0.70 calc PR 1
H19C H 0.1604(6) 0.3363(7) -0.0383(15) 0.079 Uiso 0.30 d PR 2
H19D H 0.1306(6) 0.3449(7) 0.0754(15) 0.079 Uiso 0.30 d PR 2
C20 C 0.0820(8) 0.3356(11) -0.0387(26) 0.078(10) Uani 0.70 d PD 1
H20A H 0.0683(8) 0.3080(11) -0.1112(26) 0.094 Uiso 0.70 calc PR 1
H20B H 0.0780(8) 0.3784(11) -0.0707(26) 0.094 Uiso 0.70 calc PR 1
C21 C 0.0565(9) 0.3269(17) 0.0800(30) 0.126(13) Uani 0.70 d PDU 1
H21A H 0.0697(9) 0.3552(17) 0.1517(30) 0.151 Uiso 0.70 calc PR 1
H21B H 0.0613(9) 0.2844(17) 0.1134(30) 0.151 Uiso 0.70 calc PR 1
C22 C 0.0046(10) 0.3391(21) 0.0452(44) 0.169(18) Uani 0.70 d PDU 1
H22A H -0.0105(10) 0.3331(21) 0.1240(44) 0.254 Uiso 0.70 calc PR 1
H22B H -0.0087(10) 0.3107(21) -0.0245(44) 0.254 Uiso 0.70 calc PR 1
H22C H -0.0003(10) 0.3815(21) 0.0137(44) 0.254 Uiso 0.70 calc PR 1
C20' C 0.0900(12) 0.3355(26) -0.0945(59) 0.150(52) Uiso 0.30 d PD 2
H20C H 0.0913(12) 0.3147(26) -0.1801(59) 0.180 Uiso 0.30 calc PR 2
H20D H 0.0884(12) 0.3802(26) -0.1114(59) 0.180 Uiso 0.30 calc PR 2
C21' C 0.0463(11) 0.3157(48) -0.0428(95) 0.152(43) Uiso 0.30 d PD 2
H21C H 0.0474(11) 0.3301(48) 0.0496(95) 0.183 Uiso 0.30 calc PR 2
H21D H 0.0447(11) 0.2703(48) -0.0423(95) 0.183 Uiso 0.30 calc PR 2
C22' C 0.0030(17) 0.3409(84) -0.1262(139) 0.402(136) Uiso 0.30 d PD 2
H22D H -0.0246(17) 0.3271(84) -0.0896(139) 0.603 Uiso 0.30 calc PR 2
H22E H 0.0015(17) 0.3261(84) -0.2174(139) 0.603 Uiso 0.30 calc PR 2
H22F H 0.0042(17) 0.3859(84) -0.1255(139) 0.603 Uiso 0.30 calc PR 2
O23 O 0.1489(4) 0.1461(5) 0.4459(9) 0.055(3) Uani 1 d . .
C23 C 0.1016(7) 0.1377(9) 0.3910(17) 0.082(6) Uani 1 d . .
H23A H 0.0944(7) 0.0937(9) 0.3854(17) 0.123 Uiso 1 d R .
H23B H 0.0960(7) 0.1557(9) 0.3021(17) 0.123 Uiso 1 d R .
H23C H 0.0815(7) 0.1578(9) 0.4474(17) 0.123 Uiso 1 d R .
O24 O 0.2220(4) 0.2000(5) 0.7010(8) 0.058(3) Uani 1 d . .
C24 C 0.2232(6) 0.1926(8) 0.8405(14) 0.064(5) Uani 1 d . .
H24A H 0.2218(6) 0.2330(8) 0.8820(14) 0.096 Uiso 1 d R .
H24B H 0.2522(6) 0.1720(8) 0.8777(14) 0.096 Uiso 1 d R .
H24C H 0.1966(6) 0.1678(8) 0.8576(14) 0.096 Uiso 1 d R .
O25 O 0.1660(4) 0.2903(5) 0.4880(9) 0.053(3) Uani 1 d . .
C25 C 0.1342(6) 0.3374(8) 0.4963(17) 0.067(5) Uani 1 d . .
H25A H 0.1128(6) 0.3399(8) 0.4129(17) 0.101 Uiso 1 d R .
H25B H 0.1509(6) 0.3764(8) 0.5125(17) 0.101 Uiso 1 d R .
H25C H 0.1166(6) 0.3289(8) 0.5692(17) 0.101 Uiso 1 d R .
O30 O 0.0000 0.0305(32) 0.2500 0.160(26) Uiso 0.40 d SP .
O40 O -0.0070(29) -0.1231(27) 0.1901(60) 0.163(27) Uiso 0.30 d P .

loop_
_atom_type_symbol
_atom_type_description
_atom_type_scat_dispersion_real
_atom_type_scat_dispersion_imag
_atom_type_scat_source
C C 0.0181 0.0091 'International Tables Vol C Tables 4.2.6.8 and 6.1.1.4'
H H 0.0000 0.0000 'International Tables Vol C Tables 4.2.6.8 and 6.1.1.4'
N N 0.0311 0.0180 'International Tables Vol C Tables 4.2.6.8 and 6.1.1.4'
O O 0.0492 0.0322 'International Tables Vol C Tables 4.2.6.8 and 6.1.1.4'
Cl Cl 0.3639 0.7018 'International Tables Vol C Tables 4.2.6.8 and 6.1.1.4'
Fe Fe -1.1336 3.1974 'International Tables Vol C Tables 4.2.6.8 and 6.1.1.4'

loop_
_geom_angle_atom_site_label_1
_geom_angle_atom_site_label_2
_geom_angle_atom_site_label_3
_geom_angle
_geom_angle_site_symmetry_1
_geom_angle_site_symmetry_3
_geom_angle_publ_flag
O Fe1 N1 161.2(4) . . ?
O Fe1 N16 104.7(4) . . ?
N1 Fe1 N16 75.7(5) . . ?
O Fe1 N8 101.6(4) . . ?
N1 Fe1 N8 75.6(5) . . ?
N16 Fe1 N8 151.2(5) . . ?
O Fe1 O23 77.5(4) . . ?
N1 Fe1 O23 83.8(4) . . ?
N16 Fe1 O23 87.5(4) . . ?
N8 Fe1 O23 86.9(4) . . ?
O Fe1 Cl1 98.7(3) . . ?
N1 Fe1 Cl1 100.1(3) . . ?
N16 Fe1 Cl1 92.9(4) . . ?
N8 Fe1 Cl1 94.6(3) . . ?
O23 Fe1 Cl1 176.1(3) . . ?
O17 Fe2 O9 96.1(4) 7_556 . ?
O17 Fe2 O24 88.4(4) 7_556 . ?
O9 Fe2 O24 90.5(5) . . ?
O17 Fe2 O 93.1(4) 7_556 7_556 ?
O9 Fe2 O 163.9(4) . 7_556 ?
O24 Fe2 O 103.0(4) . 7_556 ?
O17 Fe2 O 163.6(4) 7_556 . ?
O9 Fe2 O 95.0(4) . . ?
O24 Fe2 O 79.4(4) . . ?
O Fe2 O 79.2(4) 7_556 . ?
O17 Fe2 O25 90.3(4) 7_556 7_556 ?
O9 Fe2 O25 87.1(5) . 7_556 ?
O24 Fe2 O25 177.1(5) . 7_556 ?
O Fe2 O25 79.6(4) 7_556 7_556 ?
O Fe2 O25 102.4(4) . 7_556 ?
O23 Fe3 O25 113.7(4) . . ?
O23 Fe3 O24 120.3(5) . . ?
O25 Fe3 O24 112.9(5) . . ?
O23 Fe3 O 77.2(4) . . ?
O25 Fe3 O 78.7(4) . . ?
O24 Fe3 O 77.5(4) . . ?
O23 Fe3 Cl3 101.2(4) . . ?
O25 Fe3 Cl3 102.5(3) . . ?
O24 Fe3 Cl3 103.0(3) . . ?
O Fe3 Cl3 178.3(3) . . ?
Fe1 O Fe2 125.6(4) . 7_556 ?
Fe1 O Fe2 125.5(5) . . ?
Fe2 O Fe2 100.8(4) 7_556 . ?
Fe1 O Fe3 103.5(4) . . ?
Fe2 O Fe3 96.7(4) 7_556 . ?
Fe2 O Fe3 96.7(3) . . ?
C6 N1 C2 120.4(14) . . ?
C6 N1 Fe1 119.6(11) . . ?
C2 N1 Fe1 119.6(10) . . ?
N1 C2 C3 120.9(14) . . ?
N1 C2 C7 113.4(13) . . ?
C3 C2 C7 125.7(14) . . ?
C2 C3 C4 120.5(15) . . ?
C3 C4 C5 117.4(15) . . ?
C6 C5 C4 120.5(16) . . ?
N1 C6 C5 120.3(15) . . ?
N1 C6 C15 113.9(14) . . ?
C5 C6 C15 125.9(14) . . ?
O7 C7 N8 129.7(14) . . ?
O7 C7 C2 116.2(14) . . ?
N8 C7 C2 114.0(13) . . ?
C7 N8 C9 118.1(14) . . ?
C7 N8 Fe1 116.9(9) . . ?
C9 N8 Fe1 124.9(12) . . ?
O9 C9 N10 114.1(14) . . ?
O9 C9 N8 121.0(16) . . ?
N10 C9 N8 124.9(17) . . ?
C9 O9 Fe2 141.5(11) . . ?
C9 N10 C11 125.6(14) . . ?
N10 C11 C12 112.1(12) . . ?
C11 C12 C13 113.6(15) . . ?
C12 C13 C14 111.2(17) . . ?
O15 C15 N16 129.9(16) . . ?
O15 C15 C6 117.0(15) . . ?
N16 C15 C6 113.1(13) . . ?
C17 N16 C15 119.1(14) . . ?
C17 N16 Fe1 123.7(10) . . ?
C15 N16 Fe1 117.2(10) . . ?
O17 C17 N18 117.5(16) . . ?
O17 C17 N16 121.2(14) . . ?
N18 C17 N16 121.3(15) . . ?
C17 O17 Fe2 148.5(11) . 7_556 ?
C17 N18 C19 123.6(14) . . ?
N18 C19 C20' 114.2(23) . . ?
N18 C19 C20 110.3(14) . . ?
C19 C20 C21 111.2(19) . . ?
C20 C21 C22 111.9(24) . . ?
C19 C20' C21' 113.9(29) . . ?
C20' C21' C22' 111.8(29) . . ?
C23 O23 Fe3 122.2(11) . . ?
C23 O23 Fe1 126.0(9) . . ?
Fe3 O23 Fe1 101.6(5) . . ?
C24 O24 Fe3 128.3(9) . . ?
C24 O24 Fe2 126.4(10) . . ?
Fe3 O24 Fe2 105.3(4) . . ?
C25 O25 Fe3 128.8(10) . . ?
C25 O25 Fe2 126.9(10) . 7_556 ?
Fe3 O25 Fe2 104.2(5) . 7_556 ?

loop_
_geom_bond_atom_site_label_1
_geom_bond_atom_site_label_2
_geom_bond_distance
_geom_bond_site_symmetry_2
_geom_bond_publ_flag
Fe1 O 1.873(9) . ?
Fe1 N1 2.085(12) . ?
Fe1 N16 2.138(12) . ?
Fe1 N8 2.168(12) . ?
Fe1 O23 2.170(11) . ?
Fe1 Cl1 2.283(5) . ?
Fe2 O17 1.967(11) 7_556 ?
Fe2 O9 1.979(11) . ?
Fe2 O24 1.993(10) . ?
Fe2 O 2.010(10) 7_556 ?
Fe2 O 2.011(10) . ?
Fe2 O25 2.030(10) 7_556 ?
Fe3 O23 1.911(10) . ?
Fe3 O25 1.912(11) . ?
Fe3 O24 1.924(11) . ?
Fe3 O 2.153(9) . ?
Fe3 Cl3 2.244(5) . ?
O Fe2 2.010(10) 7_556 ?
N1 C6 1.33(2) . ?
N1 C2 1.34(2) . ?
C2 C3 1.36(2) . ?
C2 C7 1.53(2) . ?
C3 C4 1.37(2) . ?
C4 C5 1.39(2) . ?
C5 C6 1.37(2) . ?
C6 C15 1.52(2) . ?
C7 O7 1.25(2) . ?
C7 N8 1.33(2) . ?
N8 C9 1.35(2) . ?
C9 O9 1.32(2) . ?
C9 N10 1.34(2) . ?
N10 C11 1.46(2) . ?
C11 C12 1.51(2) . ?
C12 C13 1.51(2) . ?
C13 C14 1.52(2) . ?
C15 O15 1.25(2) . ?
C15 N16 1.35(2) . ?
N16 C17 1.34(2) . ?
C17 O17 1.30(2) . ?
C17 N18 1.34(2) . ?
O17 Fe2 1.967(11) 7_556 ?
N18 C19 1.46(2) . ?
C19 C20' 1.49(2) . ?
C19 C20 1.52(2) . ?
C20 C21 1.52(2) . ?
C21 C22 1.52(2) . ?
C20' C21' 1.51(3) . ?
C21' C22' 1.51(3) . ?
O23 C23 1.42(2) . ?
O24 C24 1.43(2) . ?
O25 C25 1.39(2) . ?
O25 Fe2 2.030(10) 7_556 ?
O40 O40 1.23(12) 2 ?
